data_7052012
loop_
_publ_author_name
'Barnett, Sarah A.'
'Hulme, Ashley T.'
'Issa, Nizar'
'Lewis, Thomas C.'
'Price, Louise S.'
'Tocher, Derek A.'
'Price, Sarah L.'

_publ_section_title
;
 The observed and energetically feasible crystal structures of
 5-substituted uracils
;
_journal_issue 10
_journal_name_full 'New Journal of Chemistry'
_journal_page_first 1761
_journal_paper_doi 10.1039/b806763e
_journal_volume 32
_journal_year 2008
_chemical_formula_moiety 'C5 H6 F N3 O3 '
_chemical_formula_sum 'C5 H6 F N3 O3'
_chemical_formula_weight 175.13
_chemical_name_common 'C4 H3 F N2 O2 , C H3 N O'
_chemical_name_systematic
;
5-Fluorouracil Formaide solvate (1/1)
;
_space_group_IT_number 11
_symmetry_cell_setting monoclinic
_symmetry_space_group_name_Hall '-P 2yb'
_symmetry_space_group_name_H-M 'P 1 21/m 1'
_atom_sites_solution_hydrogens difmap
_atom_sites_solution_primary direct
_atom_sites_solution_secondary difmap
_audit_creation_method SHELXL-97
_cell_angle_alpha 90.00
_cell_angle_beta 90.313(8)
_cell_angle_gamma 90.00
_cell_formula_units_Z 2
_cell_length_a 6.827(4)
_cell_length_b 6.111(3)
_cell_length_c 8.424(4)
_cell_measurement_reflns_used 1298
_cell_measurement_temperature 150(2)
_cell_measurement_theta_max 27.6775
_cell_measurement_theta_min 2.418
_cell_volume 351.4(3)
_computing_cell_refinement 'Bruker SAINT'
_computing_data_collection 'Bruker SMART'
_computing_data_reduction 'Bruker SAINT'
_computing_molecular_graphics 'Bruker SHELXTL'
_computing_publication_material 'Bruker SHELXTL and local programs'
_computing_structure_refinement 'SHELXL-97 (Sheldrick, 1997)'
_computing_structure_solution 'SHELXS-97 (Sheldrick, 1997)'
_diffrn_ambient_temperature 150(2)
_diffrn_measured_fraction_theta_full 0.979
_diffrn_measured_fraction_theta_max 0.909
_diffrn_measurement_device_type 'Bruker SMART APEX diffractometer'
_diffrn_measurement_method '\w rotation with narrow frames'
_diffrn_radiation_monochromator graphite
_diffrn_radiation_source 'fine-focus sealed tube'
_diffrn_radiation_type MoK\a
_diffrn_radiation_wavelength 0.71073
_diffrn_reflns_av_R_equivalents 0.0243
_diffrn_reflns_av_sigmaI/netI 0.0242
_diffrn_reflns_limit_h_max 8
_diffrn_reflns_limit_h_min -8
_diffrn_reflns_limit_k_max 7
_diffrn_reflns_limit_k_min -7
_diffrn_reflns_limit_l_max 10
_diffrn_reflns_limit_l_min -10
_diffrn_reflns_number 2892
_diffrn_reflns_theta_full 26.00
_diffrn_reflns_theta_max 28.28
_diffrn_reflns_theta_min 2.42
_diffrn_standards_decay_% 0
_diffrn_standards_number 0
_exptl_absorpt_coefficient_mu 0.153
_exptl_absorpt_correction_T_max 0.9774
_exptl_absorpt_correction_T_min 0.9512
_exptl_absorpt_correction_type multi-scan
_exptl_absorpt_process_details 'SADABS, (Sheldrick, 1996)'
_exptl_crystal_colour colourless
_exptl_crystal_density_diffrn 1.655
_exptl_crystal_density_method 'not measured'
_exptl_crystal_description block
_exptl_crystal_F_000 180
_exptl_crystal_size_max 0.33
_exptl_crystal_size_mid 0.26
_exptl_crystal_size_min 0.15
_refine_diff_density_max 0.433
_refine_diff_density_min -0.283
_refine_diff_density_rms 0.053
_refine_ls_extinction_method none
_refine_ls_goodness_of_fit_ref 1.096
_refine_ls_hydrogen_treatment refall
_refine_ls_matrix_type full
_refine_ls_number_parameters 92
_refine_ls_number_reflns 866
_refine_ls_number_restraints 0
_refine_ls_restrained_S_all 1.096
_refine_ls_R_factor_all 0.0476
_refine_ls_R_factor_gt 0.0407
_refine_ls_shift/su_max 0.000
_refine_ls_shift/su_mean 0.000
_refine_ls_structure_factor_coef Fsqd
_refine_ls_weighting_details 'calc w=1/[\s^2^(Fo^2^)+(0.0597P)^2^+0.1250P] where P=(Fo^2^+2Fc^2^)/3'
_refine_ls_weighting_scheme calc
_refine_ls_wR_factor_gt 0.1061
_refine_ls_wR_factor_ref 0.1108
_reflns_number_gt 765
_reflns_number_total 866
_reflns_threshold_expression I>2\s(I)
_cod_data_source_file b806763e.txt
_cod_data_source_block STR0469
_cod_original_sg_symbol_H-M P21/m
_cod_original_formula_sum 'C5 H6 F N3 O3 '
_cod_database_code 7052012

loop_
_symmetry_equiv_pos_as_xyz
'x, y, z'
'-x, y+1/2, -z'
'-x, -y, -z'
'x, -y-1/2, z'

loop_
_atom_site_label
_atom_site_type_symbol
_atom_site_fract_x
_atom_site_fract_y
_atom_site_fract_z
_atom_site_U_iso_or_equiv
_atom_site_adp_type
_atom_site_occupancy
_atom_site_symmetry_multiplicity
_atom_site_calc_flag
_atom_site_refinement_flags
_atom_site_disorder_assembly
_atom_site_disorder_group
F9 F 0.5170(3) 0.7500 1.0024(2) 0.0290(4) Uani 1 2 d S . .
O7 O 0.4985(4) 0.7500 0.3673(2) 0.0227(5) Uani 1 2 d S . .
O8 O 0.1658(3) 0.7500 0.8306(3) 0.0288(6) Uani 1 2 d S . .
N1 N 0.6732(4) 0.7500 0.5987(4) 0.0200(6) Uani 1 2 d S . .
H1 H 0.795(7) 0.7500 0.534(6) 0.033(11) Uiso 1 2 d S . .
N3 N 0.3351(5) 0.7500 0.6013(4) 0.0207(7) Uani 1 2 d S . .
H3 H 0.232(7) 0.7500 0.550(5) 0.022(10) Uiso 1 2 d S . .
C2 C 0.5035(6) 0.7500 0.5130(3) 0.0190(5) Uani 1 2 d S . .
C4 C 0.3251(5) 0.7500 0.7636(4) 0.0187(7) Uani 1 2 d S . .
C5 C 0.5138(5) 0.7500 0.8421(3) 0.0200(6) Uani 1 2 d S . .
C6 C 0.6806(5) 0.7500 0.7613(4) 0.0211(7) Uani 1 2 d S . .
H6 H 0.801(6) 0.7500 0.813(4) 0.014(9) Uiso 1 2 d S . .
O10 O -0.0052(5) 0.7500 0.4125(2) 0.0325(5) Uani 1 2 d S . .
C11 C -0.0150(5) 0.7500 0.2654(3) 0.0224(6) Uani 1 2 d S . .
H11 H -0.139(6) 0.7500 0.206(5) 0.020(9) Uiso 1 2 d S . .
N12 N 0.1408(5) 0.7500 0.1755(4) 0.0255(6) Uani 1 2 d S . .
H12A H 0.126(6) 0.7500 0.083(5) 0.028(11) Uiso 1 2 d S . .
H12B H 0.260(7) 0.7500 0.215(5) 0.047(13) Uiso 1 2 d S . .

loop_
_atom_site_aniso_label
_atom_site_aniso_U_11
_atom_site_aniso_U_22
_atom_site_aniso_U_33
_atom_site_aniso_U_23
_atom_site_aniso_U_13
_atom_site_aniso_U_12
F9 0.0293(10) 0.0424(8) 0.0153(7) 0.000 0.0013(9) 0.000
O7 0.0227(11) 0.0293(9) 0.0163(9) 0.000 0.0057(11) 0.000
O8 0.0207(11) 0.0428(13) 0.0230(12) 0.000 0.0039(10) 0.000
N1 0.0158(13) 0.0235(13) 0.0207(16) 0.000 0.0047(11) 0.000
N3 0.0186(16) 0.0246(13) 0.0189(14) 0.000 0.0013(11) 0.000
C2 0.0204(13) 0.0152(10) 0.0216(12) 0.000 0.0065(17) 0.000
C4 0.0222(17) 0.0185(13) 0.0156(15) 0.000 0.0046(12) 0.000
C5 0.0220(15) 0.0237(11) 0.0144(11) 0.000 -0.0003(16) 0.000
C6 0.0199(16) 0.0219(14) 0.0213(17) 0.000 -0.0024(13) 0.000
O10 0.0201(11) 0.0584(14) 0.0192(10) 0.000 0.0048(11) 0.000
C11 0.0211(15) 0.0261(12) 0.0200(13) 0.000 0.0024(15) 0.000
N12 0.0274(13) 0.0331(13) 0.0161(14) 0.000 0.0007(13) 0.000

loop_
_atom_type_symbol
_atom_type_description
_atom_type_scat_dispersion_real
_atom_type_scat_dispersion_imag
_atom_type_scat_source
C C 0.0033 0.0016 'International Tables Vol C Tables 4.2.6.8 and 6.1.1.4'
H H 0.0000 0.0000 'International Tables Vol C Tables 4.2.6.8 and 6.1.1.4'
F F 0.0171 0.0103 'International Tables Vol C Tables 4.2.6.8 and 6.1.1.4'
N N 0.0061 0.0033 'International Tables Vol C Tables 4.2.6.8 and 6.1.1.4'
O O 0.0106 0.0060 'International Tables Vol C Tables 4.2.6.8 and 6.1.1.4'

loop_
_geom_angle_atom_site_label_1
_geom_angle_atom_site_label_2
_geom_angle_atom_site_label_3
_geom_angle
_geom_angle_site_symmetry_1
_geom_angle_site_symmetry_3
_geom_angle_publ_flag
C2 N1 C6 123.8(3) . . ?
C2 N1 H1 115(3) . . ?
C6 N1 H1 121(3) . . ?
C4 N3 C2 126.0(4) . . ?
C4 N3 H3 118(3) . . ?
C2 N3 H3 116(3) . . ?
O7 C2 N1 123.3(3) . . ?
O7 C2 N3 121.5(4) . . ?
N1 C2 N3 115.2(2) . . ?
O8 C4 N3 120.5(4) . . ?
O8 C4 C5 125.4(3) . . ?
N3 C4 C5 114.0(3) . . ?
C6 C5 F9 120.2(3) . . ?
C6 C5 C4 122.0(3) . . ?
F9 C5 C4 117.8(3) . . ?
C5 C6 N1 119.0(4) . . ?
C5 C6 H6 121(2) . . ?
N1 C6 H6 120(2) . . ?
O10 C11 N12 122.6(4) . . ?
O10 C11 H11 124(2) . . ?
N12 C11 H11 114(2) . . ?
C11 N12 H12A 118(3) . . ?
C11 N12 H12B 122(3) . . ?
H12A N12 H12B 119(5) . . ?

loop_
_geom_bond_atom_site_label_1
_geom_bond_atom_site_label_2
_geom_bond_distance
_geom_bond_site_symmetry_2
_geom_bond_publ_flag
F9 C5 1.351(3) . ?
O7 C2 1.228(3) . ?
O8 C4 1.228(5) . ?
N1 C2 1.361(5) . ?
N1 C6 1.371(4) . ?
N1 H1 1.00(5) . ?
N3 C4 1.370(4) . ?
N3 C2 1.373(5) . ?
N3 H3 0.82(5) . ?
C4 C5 1.445(6) . ?
C5 C6 1.330(5) . ?
C6 H6 0.93(4) . ?
O10 C11 1.241(3) . ?
C11 N12 1.309(5) . ?
C11 H11 0.98(4) . ?
N12 H12A 0.79(4) . ?
N12 H12B 0.88(5) . ?

loop_
_geom_hbond_atom_site_label_D
_geom_hbond_atom_site_label_H
_geom_hbond_atom_site_label_A
_geom_hbond_distance_DH
_geom_hbond_distance_HA
_geom_hbond_distance_DA
_geom_hbond_angle_DHA
_geom_hbond_site_symmetry_A
N3 H3 O10 0.82(5) 1.99(5) 2.808(5) 176(4) .
N1 H1 O10 1.00(5) 1.71(5) 2.705(4) 176(4) 1_655
N12 H12B O7 0.88(5) 2.06(5) 2.921(4) 164(4) .
N12 H12A O8 0.79(4) 2.14(4) 2.911(4) 166(4) 1_554

loop_
_geom_torsion_atom_site_label_1
_geom_torsion_atom_site_label_2
_geom_torsion_atom_site_label_3
_geom_torsion_atom_site_label_4
_geom_torsion
_geom_torsion_site_symmetry_1
_geom_torsion_site_symmetry_2
_geom_torsion_site_symmetry_3
_geom_torsion_site_symmetry_4
_geom_torsion_publ_flag
C6 N1 C2 O7 180.0 . . . . ?
C6 N1 C2 N3 0.0 . . . . ?
C4 N3 C2 O7 180.0 . . . . ?
C4 N3 C2 N1 0.000(1) . . . . ?
C2 N3 C4 O8 180.0 . . . . ?
C2 N3 C4 C5 0.000(1) . . . . ?
O8 C4 C5 C6 180.000(1) . . . . ?
N3 C4 C5 C6 0.000(1) . . . . ?
O8 C4 C5 F9 0.000(1) . . . . ?
N3 C4 C5 F9 180.0 . . . . ?
F9 C5 C6 N1 180.000(1) . . . . ?
C4 C5 C6 N1 0.000(1) . . . . ?
C2 N1 C6 C5 0.000(1) . . . . ?
